data_2212306
loop_
_publ_author_name
'Huuskonen, Juhani'
'Raatikainen, Kari'
'Rissanen, Kari'

_publ_section_title
;
 (Dimethylformamide)dioxobis(pentane-2,4-dionato)uranium(VI)
;
_journal_coeditor_code NG2190
_journal_issue 2
_journal_name_full 'Acta Crystallographica Section E'
_journal_page_first m413
_journal_page_last m414
_journal_paper_doi 10.1107/S1600536807000141
_journal_volume 63
_journal_year 2007
_chemical_formula_iupac '[U O2 (C5 H7 O2 )2 (C3 H7 N O ) ]'
_chemical_formula_moiety 'C13 H21 N1 O7 U1'
_chemical_formula_sum 'C13 H21 N O7 U'
_chemical_formula_weight 541.34
_chemical_name_systematic Dioxobis(pentane-2,4-dionato)(dimethylformamide)uranium(VI)
_space_group_IT_number 19
_symmetry_cell_setting orthorhombic
_symmetry_space_group_name_Hall 'P 2ac 2ab'
_symmetry_space_group_name_H-M 'P 21 21 21'
_atom_sites_solution_hydrogens geom
_atom_sites_solution_primary direct
_audit_creation_method CRYSTALS_ver_12.84
_cell_angle_alpha 90
_cell_angle_beta 90
_cell_angle_gamma 90
_cell_formula_units_Z 4
_cell_length_a 8.56000(10)
_cell_length_b 12.8018(3)
_cell_length_c 15.5510(4)
_cell_measurement_reflns_used 9607
_cell_measurement_temperature 173
_cell_measurement_theta_max 0
_cell_measurement_theta_min 0
_cell_volume 1704.13(6)
_computing_cell_refinement 'DENZO/SCALEPACK (Otwinowski & Minor, 1997)'
_computing_data_collection 'COLLECT (Bruker, 2003)'
_computing_data_reduction DENZO/SCALEPACK
_computing_molecular_graphics PLATON
_computing_publication_material
;
CRYSTALS, CIFTAB (Sheldrick, 1993) and
PLATON (Spek, 2003)
;
_computing_structure_refinement 'CRYSTALS (Betteridge <i>et al.</i>,  2003)'
_computing_structure_solution 'SHELXS97 (Sheldrick, 1997)'
_diffrn_ambient_temperature 173
_diffrn_measured_fraction_theta_full 0.999
_diffrn_measured_fraction_theta_max 0.999
_diffrn_measurement_device_type 'Bruker SMART APEXII'
_diffrn_measurement_method '\f & \w scans'
_diffrn_radiation_monochromator graphite
_diffrn_radiation_type 'Mo K\a'
_diffrn_radiation_wavelength 0.71070
_diffrn_reflns_av_R_equivalents 0.056
_diffrn_reflns_limit_h_max 9
_diffrn_reflns_limit_h_min -11
_diffrn_reflns_limit_k_max 14
_diffrn_reflns_limit_k_min -16
_diffrn_reflns_limit_l_max 20
_diffrn_reflns_limit_l_min -20
_diffrn_reflns_number 12643
_diffrn_reflns_theta_full 28.137
_diffrn_reflns_theta_max 28.137
_diffrn_reflns_theta_min 2.060
_diffrn_standards_number 0
_exptl_absorpt_coefficient_mu 9.556
_exptl_absorpt_correction_T_max 0.47
_exptl_absorpt_correction_T_min 0.33
_exptl_absorpt_correction_type multi-scan
_exptl_absorpt_process_details '(DENZO/SCALEPACK; Otwinowski & Minor, 1997)'
_exptl_crystal_colour orange
_exptl_crystal_density_diffrn 2.110
_exptl_crystal_description prism
_exptl_crystal_F_000 1016
_exptl_crystal_size_max 0.15
_exptl_crystal_size_mid 0.10
_exptl_crystal_size_min 0.08
_refine_diff_density_max 0.85
_refine_diff_density_min -1.08
_refine_ls_abs_structure_details 'Flack (1983), 1788 Friedel-pairs'
_refine_ls_abs_structure_Flack 0.020(10)
_refine_ls_extinction_coef 53(2)
_refine_ls_extinction_method 'Larson (1970), Equation 22'
_refine_ls_goodness_of_fit_ref 0.9818
_refine_ls_hydrogen_treatment constr
_refine_ls_matrix_type full
_refine_ls_number_parameters 201
_refine_ls_number_reflns 4154
_refine_ls_number_restraints 0
_refine_ls_R_factor_all 0.0311
_refine_ls_R_factor_gt 0.0282
_refine_ls_shift/su_max 0.001097
_refine_ls_structure_factor_coef Fsqd
_refine_ls_weighting_details
;
Method= Modified Sheldrick
w=1/[\s^2^(F^2^) + ( 0.00P)^2^ + 5.80P]
,where P=(max(Fo^2^,0) + 2Fc^2^)/3
;
_refine_ls_weighting_scheme calc
_refine_ls_wR_factor_all 0.0603
_refine_ls_wR_factor_gt 0.0593
_refine_ls_wR_factor_ref 0.0603
_reflns_number_gt 3943
_reflns_number_total 4167
_reflns_threshold_expression I>2.0\s(I)
_cod_data_source_file ng2190.cif
_cod_data_source_block I
_cod_original_sg_symbol_H-M 'P 21 21 21 '
_cod_original_formula_sum 'C13 H21 N1 O7 U1'
_cod_database_code 2212306

loop_
_symmetry_equiv_pos_as_xyz
x,y,z
x+1/2,-y+1/2,-z
-x,y+1/2,-z+1/2
-x+1/2,-y,z+1/2

loop_
_atom_site_type_symbol
_atom_site_label
_atom_site_fract_x
_atom_site_fract_y
_atom_site_fract_z
_atom_site_U_iso_or_equiv
_atom_site_adp_type
_atom_site_occupancy
U U1 0.47724(2) 0.509073(14) 0.069391(12) 0.0216 Uani 1.0000
O O4 0.5931(4) 0.4958(3) -0.0681(2) 0.0300 Uani 1.0000
O O1 0.2996(5) 0.5418(4) 0.0167(3) 0.0334 Uani 1.0000
O O7 0.5844(6) 0.6763(3) 0.0311(3) 0.0314 Uani 1.0000
O O6 0.4143(6) 0.6312(3) 0.1798(3) 0.0362 Uani 1.0000
O O5 0.3399(6) 0.4237(3) 0.1796(3) 0.0348 Uani 1.0000
N N12 0.5105(7) 0.8216(3) -0.0406(3) 0.0252 Uani 1.0000
O O3 0.4545(6) 0.3366(3) 0.0213(3) 0.0355 Uani 1.0000
O O2 0.6572(5) 0.4764(4) 0.1192(3) 0.0334 Uani 1.0000
C C9 0.3471(8) 0.6313(5) 0.2526(4) 0.0306 Uani 1.0000
C C1 0.5013(11) 0.1632(5) -0.0227(5) 0.0436 Uani 1.0000
C C2 0.5272(9) 0.2788(4) -0.0311(4) 0.0282 Uani 1.0000
C C5 0.7465(8) 0.4543(6) -0.1880(4) 0.0418 Uani 1.0000
C C14 0.4951(8) 0.8780(5) -0.1219(4) 0.0332 Uani 1.0000
C C7 0.2846(8) 0.4444(5) 0.2545(4) 0.0301 Uani 1.0000
C C10 0.3385(10) 0.7358(5) 0.2968(5) 0.0468 Uani 1.0000
C C13 0.4574(8) 0.8755(5) 0.0370(4) 0.0346 Uani 1.0000
C C3 0.6258(8) 0.3167(5) -0.0958(4) 0.0317 Uani 1.0000
C C6 0.2151(10) 0.3537(6) 0.3015(5) 0.0446 Uani 1.0000
C C11 0.5672(8) 0.7271(5) -0.0362(4) 0.0281 Uani 1.0000
C C4 0.6485(8) 0.4222(5) -0.1125(4) 0.0285 Uani 1.0000
C C8 0.2893(8) 0.5427(6) 0.2917(4) 0.0345 Uani 1.0000
H H11 0.5760 0.1253 -0.0575 0.0722 Uiso 1.0000
H H12 0.5141 0.1430 0.0362 0.0723 Uiso 1.0000
H H13 0.3957 0.1457 -0.0408 0.0722 Uiso 1.0000
H H51 0.7870 0.3936 -0.2169 0.0631 Uiso 1.0000
H H52 0.8323 0.4972 -0.1693 0.0630 Uiso 1.0000
H H53 0.6836 0.4927 -0.2282 0.0632 Uiso 1.0000
H H141 0.5252 0.8326 -0.1686 0.0489 Uiso 1.0000
H H142 0.5632 0.9384 -0.1217 0.0490 Uiso 1.0000
H H143 0.3880 0.9005 -0.1301 0.0489 Uiso 1.0000
H H101 0.2891 0.7275 0.3521 0.0710 Uiso 1.0000
H H102 0.4412 0.7646 0.3050 0.0711 Uiso 1.0000
H H103 0.2777 0.7834 0.2625 0.0711 Uiso 1.0000
H H131 0.4339 0.8253 0.0811 0.0519 Uiso 1.0000
H H132 0.5376 0.9225 0.0574 0.0521 Uiso 1.0000
H H133 0.3629 0.9147 0.0241 0.0520 Uiso 1.0000
H H31 0.6799 0.2689 -0.1300 0.0361 Uiso 1.0000
H H61 0.1856 0.3744 0.3589 0.0690 Uiso 1.0000
H H62 0.2904 0.2982 0.3044 0.0691 Uiso 1.0000
H H63 0.1241 0.3299 0.2707 0.0690 Uiso 1.0000
H H111 0.5975 0.6950 -0.0880 0.0352 Uiso 1.0000
H H81 0.2506 0.5500 0.3479 0.0403 Uiso 1.0000

loop_
_atom_site_aniso_label
_atom_site_aniso_U_11
_atom_site_aniso_U_22
_atom_site_aniso_U_33
_atom_site_aniso_U_12
_atom_site_aniso_U_13
_atom_site_aniso_U_23
U1 0.02390(11) 0.02064(9) 0.02030(10) 0.00037(7) 0.00136(7) -0.00082(8)
O4 0.036(2) 0.0261(18) 0.0283(18) -0.0015(17) 0.0082(16) -0.004(2)
O1 0.030(2) 0.037(3) 0.033(2) 0.009(2) -0.0031(19) -0.001(2)
O7 0.041(3) 0.026(2) 0.027(2) -0.0032(18) 0.0038(19) 0.0026(17)
O6 0.052(3) 0.025(2) 0.031(2) -0.007(2) 0.008(2) -0.0069(18)
O5 0.050(3) 0.029(2) 0.026(2) -0.009(2) 0.016(2) -0.0052(18)
N12 0.022(3) 0.025(2) 0.029(2) -0.002(2) -0.001(2) -0.0011(17)
O3 0.050(3) 0.025(2) 0.031(2) -0.003(2) 0.008(2) -0.0078(17)
O2 0.030(2) 0.034(2) 0.036(2) -0.004(2) -0.0074(17) 0.007(2)
C9 0.035(4) 0.030(3) 0.027(3) -0.002(3) -0.001(3) -0.007(3)
C1 0.053(6) 0.027(3) 0.051(4) -0.002(3) -0.004(4) -0.008(3)
C2 0.031(4) 0.020(2) 0.034(3) 0.002(3) -0.009(3) -0.008(2)
C5 0.045(4) 0.048(4) 0.032(4) -0.012(3) 0.018(3) -0.008(3)
C14 0.027(4) 0.037(3) 0.036(3) -0.004(3) -0.006(3) 0.005(2)
C7 0.024(3) 0.042(4) 0.025(3) -0.005(3) 0.002(3) 0.003(3)
C10 0.066(5) 0.033(4) 0.042(4) -0.004(3) 0.006(4) -0.012(3)
C13 0.031(4) 0.033(3) 0.040(3) 0.001(3) 0.008(3) -0.014(3)
C3 0.035(4) 0.032(3) 0.028(3) 0.006(3) 0.007(3) -0.007(2)
C6 0.063(5) 0.041(4) 0.030(4) -0.016(4) 0.014(3) -0.009(3)
C11 0.028(4) 0.028(3) 0.029(3) -0.004(2) 0.002(2) -0.002(2)
C4 0.024(3) 0.036(3) 0.025(3) -0.003(3) -0.002(2) -0.006(3)
C8 0.040(4) 0.042(4) 0.022(3) -0.004(3) 0.004(3) -0.006(3)

loop_
_atom_type_symbol
_atom_type_scat_dispersion_real
_atom_type_scat_dispersion_imag
_atom_type_scat_source
C 0.0033 0.0016 'International Tables Vol C 4.2.6.8 and 6.1.1.4'
H 0.0000 0.0000 'International Tables Vol C 4.2.6.8 and 6.1.1.4'
N 0.0061 0.0033 'International Tables Vol C 4.2.6.8 and 6.1.1.4'
O 0.0106 0.0060 'International Tables Vol C 4.2.6.8 and 6.1.1.4'
U -9.6767 9.6646 'International Tables Vol C 4.2.6.8 and 6.1.1.4'

loop_
_geom_angle_atom_site_label_1
_geom_angle_atom_site_label_2
_geom_angle_atom_site_label_3
_geom_angle
_geom_angle_publ_flag
O4 U1 O1 87.63(17) no
O4 U1 O7 71.33(14) no
O1 U1 O7 90.14(19) no
O4 U1 O6 142.52(14) no
O1 U1 O6 89.09(19) no
O7 U1 O6 71.35(15) no
O4 U1 O5 146.83(14) no
O1 U1 O5 91.01(19) no
O7 U1 O5 141.83(14) no
O6 U1 O5 70.52(15) no
O4 U1 O3 71.23(14) no
O1 U1 O3 90.2(2) no
O7 U1 O3 142.51(15) no
O6 U1 O3 146.14(15) no
O5 U1 O3 75.64(15) no
O4 U1 O2 90.78(17) no
O1 U1 O2 178.40(19) no
O7 U1 O2 89.24(18) no
O6 U1 O2 92.1(2) no
O5 U1 O2 90.38(19) no
O3 U1 O2 89.4(2) no
U1 O4 C4 135.0(4) no
U1 O7 C11 129.1(4) no
U1 O6 C9 138.2(4) no
U1 O5 C7 138.6(4) no
C14 N12 C13 116.9(5) no
C14 N12 C11 122.4(5) no
C13 N12 C11 120.7(5) no
U1 O3 C2 135.8(4) no
O6 C9 C10 115.5(6) no
O6 C9 C8 123.7(6) no
C10 C9 C8 120.7(6) no
C2 C1 H11 110.3 no
C2 C1 H12 109.4 no
H11 C1 H12 108.9 no
C2 C1 H13 109.8 no
H11 C1 H13 109.6 no
H12 C1 H13 108.7 no
C1 C2 O3 116.5(6) no
C1 C2 C3 119.5(6) no
O3 C2 C3 123.9(5) no
C4 C5 H51 110.2 no
C4 C5 H52 110.2 no
H51 C5 H52 109.1 no
C4 C5 H53 109.6 no
H51 C5 H53 108.2 no
H52 C5 H53 109.5 no
N12 C14 H141 109.2 no
N12 C14 H142 109.8 no
H141 C14 H142 108.8 no
N12 C14 H143 110.2 no
H141 C14 H143 109.4 no
H142 C14 H143 109.4 no
O5 C7 C6 115.5(6) no
O5 C7 C8 123.7(6) no
C6 C7 C8 120.8(6) no
C9 C10 H101 109.3 no
C9 C10 H102 110.9 no
H101 C10 H102 109.0 no
C9 C10 H103 109.5 no
H101 C10 H103 109.1 no
H102 C10 H103 109.0 no
N12 C13 H131 109.7 no
N12 C13 H132 110.1 no
H131 C13 H132 109.3 no
N12 C13 H133 109.4 no
H131 C13 H133 108.6 no
H132 C13 H133 109.7 no
C2 C3 C4 123.7(6) no
C2 C3 H31 118.8 no
C4 C3 H31 117.5 no
C7 C6 H61 110.1 no
C7 C6 H62 109.3 no
H61 C6 H62 109.6 no
C7 C6 H63 108.9 no
H61 C6 H63 109.6 no
H62 C6 H63 109.4 no
N12 C11 O7 125.0(6) no
N12 C11 H111 117.7 no
O7 C11 H111 117.4 no
C5 C4 C3 119.3(6) no
C5 C4 O4 115.8(6) no
C3 C4 O4 124.9(6) no
C7 C8 C9 125.0(6) no
C7 C8 H81 117.9 no
C9 C8 H81 117.1 no

loop_
_geom_bond_atom_site_label_1
_geom_bond_atom_site_label_2
_geom_bond_distance
_geom_bond_publ_flag
U1 O4 2.364(4) no
U1 O1 1.778(4) no
U1 O7 2.404(4) no
U1 O6 2.384(4) no
U1 O5 2.348(4) no
U1 O3 2.340(4) no
U1 O2 1.775(4) no
O4 C4 1.260(7) no
O7 C11 1.242(7) no
O6 C9 1.270(8) no
O5 C7 1.286(7) no
N12 C14 1.462(7) no
N12 C13 1.462(7) no
N12 C11 1.306(8) no
O3 C2 1.265(7) no
C9 C10 1.506(9) no
C9 C8 1.380(9) no
C1 C2 1.503(8) no
C1 H11 0.969 no
C1 H12 0.958 no
C1 H13 0.973 no
C2 C3 1.400(9) no
C5 C4 1.501(8) no
C5 H51 0.962 no
C5 H52 0.962 no
C5 H53 0.960 no
C14 H141 0.965 no
C14 H142 0.968 no
C14 H143 0.970 no
C7 C6 1.495(9) no
C7 C8 1.386(9) no
C10 H101 0.964 no
C10 H102 0.962 no
C10 H103 0.964 no
C13 H131 0.962 no
C13 H132 0.967 no
C13 H133 0.972 no
C3 C4 1.390(9) no
C3 H31 0.934 no
C6 H61 0.965 no
C6 H62 0.960 no
C6 H63 0.964 no
C11 H111 0.940 no
C8 H81 0.939 no

loop_
_geom_torsion_atom_site_label_1
_geom_torsion_atom_site_label_2
_geom_torsion_atom_site_label_3
_geom_torsion_atom_site_label_4
_geom_torsion
_geom_torsion_publ_flag
O1 U1 O3 C2 111.8(6) no
O2 U1 O3 C2 -66.6(6) no
O4 U1 O3 C2 24.4(6) no
O5 U1 O3 C2 -157.2(6) no
O6 U1 O3 C2 -159.5(6) no
O7 U1 O3 C2 21.3(8) no
O1 U1 O4 C4 -112.9(6) no
O2 U1 O4 C4 67.3(6) no
O3 U1 O4 C4 -21.8(5) no
O5 U1 O4 C4 -24.6(6) no
O6 U1 O4 C4 161.7(5) no
O7 U1 O4 C4 156.2(6) no
O1 U1 O5 C7 -93.5(7) no
O2 U1 O5 C7 87.2(7) no
O3 U1 O5 C7 176.5(7) no
O4 U1 O5 C7 179.2(6) no
O6 U1 O5 C7 -4.9(6) no
O7 U1 O5 C7 -2.0(8) no
O1 U1 O6 C9 93.0(7) no
O2 U1 O6 C9 -88.0(7) no
O3 U1 O6 C9 4.0(8) no
O4 U1 O6 C9 178.0(6) no
O5 U1 O6 C9 1.6(6) no
O7 U1 O6 C9 -176.5(7) no
O1 U1 O7 C11 -37.6(6) no
O2 U1 O7 C11 141.0(6) no
O3 U1 O7 C11 53.0(7) no
O4 U1 O7 C11 49.9(5) no
O5 U1 O7 C11 -129.4(5) no
O6 U1 O7 C11 -126.6(6) no
U1 O3 C2 C1 162.2(5) no
U1 O3 C2 C3 -19.0(11) no
U1 O4 C4 C3 14.3(10) no
U1 O4 C4 C5 -165.3(4) no
U1 O5 C7 C6 -175.2(5) no
U1 O5 C7 C8 3.8(11) no
U1 O6 C9 C8 2.5(11) no
U1 O6 C9 C10 -179.6(5) no
U1 O7 C11 N12 121.8(6) no
C14 N12 C11 O7 179.1(6) no
C13 N12 C11 O7 -1.6(11) no
O3 C2 C3 C4 -3.5(11) no
C1 C2 C3 C4 175.3(7) no
C2 C3 C4 O4 5.5(11) no
C2 C3 C4 C5 -175.0(6) no
O5 C7 C8 C9 2.9(11) no
C6 C7 C8 C9 -178.2(7) no
C7 C8 C9 O6 -5.7(11) no
C7 C8 C9 C10 176.5(7) no
